data_1528337
loop_
_publ_author_name
'Bartlett, N.'
'Trotter, J.'

_publ_section_title
;
 The structure of the orthorhombic phase of osmium oxide pentafluoride, Os
 O F5
;
_journal_name_full
;
Journal of the Chemical Society A: Inorganic, Physical, Theoretical (1966-1971)
;
_journal_page_first 543
_journal_page_last 547
_journal_volume 1968
_journal_year 1968
_chemical_formula_sum 'F5 O Os'
_chemical_name_systematic 'Os O F5'
_space_group_IT_number 62
_symmetry_space_group_name_Hall '-P 2ac 2n'
_symmetry_space_group_name_H-M 'P n m a'
_cell_angle_alpha 90
_cell_angle_beta 90
_cell_angle_gamma 90
_cell_formula_units_Z 4
_cell_length_a 9.54
_cell_length_b 8.669
_cell_length_c 5.019
_cell_volume 415.083
_citation_journal_id_ASTM JCSIAP
_cod_data_source_file Bartlett_JCSIAP_1968_334.cif
_cod_data_source_block F5O1Os1
_cod_original_cell_volume 415.0826
_cod_original_formula_sum 'F5 O1 Os1'
_cod_database_code 1528337

loop_
_symmetry_equiv_pos_as_xyz
x,y,z
-x+1/2,-y,z+1/2
x+1/2,-y+1/2,-z+1/2
-x,y+1/2,-z
-x,-y,-z
x-1/2,y,-z-1/2
-x-1/2,y-1/2,z-1/2
x,-y-1/2,z

loop_
_atom_site_label
_atom_site_type_symbol
_atom_site_fract_x
_atom_site_fract_y
_atom_site_fract_z
_atom_site_occupancy
_atom_site_U_iso_or_equiv
Os1 Os+7 0.1248 0.25 0.085 1 0.0
F1 F-1 0.229 0.25 0.364 1 0.0
O1 O-2 0.009 0.25 -0.184 1 0.0
F2 F-1 0.012 0.107 0.233 1 0.0
F3 F-1 0.235 0.103 -0.033 1 0.0
